data_4313591
loop_
_publ_author_name
'Prasanta Ghosh'
'Ameerunisha Begum'
'Eckhard Bill'
'Thomas Weyherm\"uller'
'Karl Wieghardt'

_publ_section_title
;
 Molecular and Electronic Structures of Iron(II)/(III) Complexes
 Containing N,S-Coordinated, Closed-Shello-Aminothiophenolato(1-) and
 o-Iminothiophenolato(2-) Ligands
;
_journal_name_full 'Inorganic Chemistry'
_journal_page_first 3208
_journal_page_last 3215
_journal_paper_doi 10.1021/ic020617c
_journal_volume 42
_journal_year 2003
_chemical_formula_structural '[C56 H84 Fe2 N4 S4] * 5 MeOH'
_chemical_formula_sum 'C61 H104 Fe2 N4 O5 S4'
_chemical_formula_weight 1213.42
_chemical_name_systematic
;
 ?
;
_space_group_IT_number 2
_symmetry_cell_setting triclinic
_symmetry_space_group_name_Hall '-P 1'
_symmetry_space_group_name_H-M 'P -1'
_atom_sites_solution_hydrogens geom
_atom_sites_solution_primary direct
_atom_sites_solution_secondary difmap
_audit_creation_method SHELXL
_cell_angle_alpha 73.80(2)
_cell_angle_beta 76.29(2)
_cell_angle_gamma 66.93(2)
_cell_formula_units_Z 1
_cell_length_a 10.6112(9)
_cell_length_b 10.6514(9)
_cell_length_c 16.910(2)
_cell_measurement_reflns_used 13640
_cell_measurement_temperature 100(2)
_cell_volume 1670.8(4)
_computing_cell_refinement 'Nonius Collect'
_computing_data_collection 'Nonius Collect'
_computing_data_reduction 'Nonius Collect'
_computing_structure_refinement 'SHELXL-93 (Sheldrick, 1993)'
_computing_structure_solution 'SHELXS-86 (Sheldrick, 1990)'
_diffrn_ambient_temperature 100(2)
_diffrn_measurement_device 'Nonius Kappa-CCD'
_diffrn_measurement_method '392 images at 1 deg. in \w and 180 sec.'
_diffrn_radiation_monochromator graphite
_diffrn_radiation_source 'fine-focus sealed tube'
_diffrn_radiation_type MoK\a
_diffrn_radiation_wavelength 0.71073
_diffrn_reflns_av_R_equivalents 0.0446
_diffrn_reflns_av_sigmaI/netI 0.0800
_diffrn_reflns_limit_h_max 16
_diffrn_reflns_limit_h_min -14
_diffrn_reflns_limit_k_max 15
_diffrn_reflns_limit_k_min -16
_diffrn_reflns_limit_l_max 25
_diffrn_reflns_limit_l_min -26
_diffrn_reflns_number 13640
_diffrn_reflns_theta_max 27.50
_diffrn_reflns_theta_min 3.63
_exptl_absorpt_coefficient_mu 0.601
_exptl_absorpt_correction_T_max 0.9705
_exptl_absorpt_correction_T_min 0.8997
_exptl_absorpt_correction_type 'Gaussian, face indexed'
_exptl_crystal_colour black
_exptl_crystal_density_diffrn 1.207
_exptl_crystal_description 'opaque parallelepiped'
_exptl_crystal_F_000 654
_exptl_crystal_size_max 0.20
_exptl_crystal_size_mid 0.12
_exptl_crystal_size_min 0.05
_refine_diff_density_max 0.921
_refine_diff_density_min -0.385
_refine_diff_density_rms 0.087
_refine_ls_extinction_method none
_refine_ls_goodness_of_fit_all 1.040
_refine_ls_goodness_of_fit_obs 1.095
_refine_ls_matrix_type full
_refine_ls_number_parameters 378
_refine_ls_number_reflns 7442
_refine_ls_number_restraints 1
_refine_ls_restrained_S_all 1.056
_refine_ls_restrained_S_obs 1.094
_refine_ls_R_factor_all 0.0936
_refine_ls_R_factor_obs 0.0595
_refine_ls_shift/esd_max 0.000
_refine_ls_shift/esd_mean 0.000
_refine_ls_structure_factor_coef Fsqd
_refine_ls_weighting_details 'w=1/[\s^2^(Fo^2^)+(0.0587P)^2^+2.7416P] where P=(Fo^2^+2Fc^2^)/3'
_refine_ls_weighting_scheme calc
_refine_ls_wR_factor_all 0.1608
_refine_ls_wR_factor_obs 0.1405
_reflns_number_observed 5408
_reflns_number_total 7506
_reflns_observed_criterion >2sigma(I)
_cod_data_source_file ic020617c_5.cif
_cod_data_source_block 7
_cod_depositor_comments
;
The following automatic conversions were performed:

'_symmetry_cell_setting' value 'Triclinic' changed to 'triclinic'
according to the built-in table from CIF Core dictionary named
'cif_core.dic' version 2.4.1 from 2010-06-29.

Automatic conversion script
Id: cif_fix_values 1646 2011-03-28 12:23:43Z adriana 

The following automatic conversions were performed:

'_refine_ls_weighting_scheme' value 'calc
w=1/[\s^2^(Fo^2^)+(0.0587P)^2^+2.7416P] where P=(Fo^2^+2Fc^2^)/3' was
changed to 'calc'. New tag '_refine_ls_weighting_details' was
created. The value of the new tag was set to
'w=1/[\s^2^(Fo^2^)+(0.0587P)^2^+2.7416P] where P=(Fo^2^+2Fc^2^)/3'.

Automatic conversion script
Id: cif_fix_values 3143 2015-03-26 13:38:13Z robertas 
;
_cod_original_cell_volume 1670.8(3)
_cod_database_code 4313591

loop_
_symmetry_equiv_pos_as_xyz
'x, y, z'
'-x, -y, -z'

loop_
_atom_site_aniso_label
_atom_site_aniso_U_11
_atom_site_aniso_U_22
_atom_site_aniso_U_33
_atom_site_aniso_U_23
_atom_site_aniso_U_13
_atom_site_aniso_U_12
Fe1 0.0163(2) 0.0293(3) 0.0179(3) -0.0068(2) -0.0041(2) -0.0088(2)
S1 0.0167(4) 0.0337(5) 0.0206(4) -0.0088(4) -0.0032(3) -0.0111(3)
S2 0.0186(4) 0.0381(5) 0.0207(4) -0.0057(4) -0.0046(3) -0.0133(4)
N1 0.023(2) 0.034(2) 0.0229(15) -0.0091(13) -0.0049(12) -0.0140(13)
N2 0.0174(13) 0.027(2) 0.0156(13) -0.0059(12) -0.0034(11) -0.0085(12)
C1 0.021(2) 0.021(2) 0.022(2) -0.0025(14) -0.0056(13) -0.0081(13)
C2 0.020(2) 0.023(2) 0.026(2) -0.0057(14) -0.0085(13) -0.0068(14)
C3 0.016(2) 0.026(2) 0.026(2) -0.0074(15) -0.0051(13) -0.0067(13)
C4 0.020(2) 0.020(2) 0.028(2) -0.0078(15) -0.0029(13) -0.0062(13)
C5 0.023(2) 0.024(2) 0.024(2) -0.0110(14) -0.0054(13) -0.0063(14)
C6 0.0159(15) 0.018(2) 0.026(2) -0.0071(14) -0.0063(13) -0.0040(12)
C7 0.019(2) 0.029(2) 0.028(2) -0.012(2) -0.0061(14) -0.0084(14)
C8 0.023(2) 0.040(2) 0.036(2) -0.019(2) -0.0069(15) -0.011(2)
C9 0.028(2) 0.033(2) 0.041(2) -0.009(2) -0.008(2) -0.015(2)
C10 0.021(2) 0.032(2) 0.030(2) -0.012(2) -0.0078(14) -0.0081(15)
C11 0.018(2) 0.032(2) 0.027(2) -0.010(2) -0.0015(14) -0.0087(14)
C12 0.024(2) 0.038(2) 0.033(2) -0.014(2) 0.002(2) -0.011(2)
C13 0.023(2) 0.050(2) 0.035(2) -0.018(2) 0.002(2) -0.017(2)
C14 0.033(2) 0.036(2) 0.031(2) -0.002(2) -0.002(2) -0.015(2)
C21 0.018(2) 0.024(2) 0.021(2) -0.0039(14) -0.0067(13) -0.0065(13)
C22 0.0152(15) 0.025(2) 0.020(2) -0.0081(14) -0.0025(12) -0.0051(13)
C23 0.016(2) 0.025(2) 0.022(2) -0.0060(14) -0.0016(12) -0.0078(13)
C24 0.019(2) 0.022(2) 0.024(2) -0.0065(14) -0.0070(13) -0.0059(13)
C25 0.022(2) 0.025(2) 0.021(2) -0.0054(14) -0.0038(13) -0.0095(14)
C26 0.017(2) 0.025(2) 0.023(2) -0.0073(14) -0.0007(13) -0.0093(13)
C27 0.016(2) 0.032(2) 0.025(2) -0.007(2) 0.0004(13) -0.0123(14)
C28 0.023(2) 0.032(2) 0.037(2) -0.008(2) -0.004(2) -0.014(2)
C29 0.026(2) 0.050(2) 0.028(2) -0.007(2) 0.000(2) -0.020(2)
C30 0.018(2) 0.033(2) 0.038(2) -0.010(2) 0.0025(15) -0.0094(15)
C31 0.022(2) 0.027(2) 0.022(2) -0.0044(14) -0.0067(13) -0.0088(14)
C32 0.023(2) 0.037(2) 0.026(2) -0.006(2) -0.0079(14) -0.013(2)
C33 0.028(2) 0.047(2) 0.030(2) -0.015(2) -0.006(2) -0.012(2)
C34 0.038(2) 0.039(2) 0.033(2) 0.004(2) -0.016(2) -0.018(2)
O40 0.029(2) 0.064(2) 0.135(4) -0.028(3) 0.000(2) -0.018(2)
C41 0.067(5) 0.094(6) 0.269(12) 0.015(7) -0.085(6) -0.040(4)
C51 0.138(11) 0.012(4) 0.039(6) 0.019(4) 0.034(6) 0.025(5)
C61 0.091(7) 0.047(5) 0.058(6) 0.001(4) -0.012(5) -0.031(5)

loop_
_atom_site_label
_atom_site_type_symbol
_atom_site_fract_x
_atom_site_fract_y
_atom_site_fract_z
_atom_site_U_iso_or_equiv
_atom_site_thermal_displace_type
_atom_site_occupancy
_atom_site_calc_flag
_atom_site_refinement_flags
_atom_site_disorder_group
Fe1 Fe 0.48044(5) 0.40807(5) 0.46898(3) 0.02015(14) Uani 1 d . .
S1 S 0.38479(8) 0.36039(9) 0.38456(5) 0.0222(2) Uani 1 d . .
S2 S 0.32662(8) 0.35002(10) 0.57090(5) 0.0245(2) Uani 1 d . .
N1 N 0.6430(3) 0.3675(3) 0.3875(2) 0.0247(6) Uani 1 d D .
H1 H 0.7004(35) 0.3865(43) 0.3888(26) 0.030 Uiso 1 d D .
N2 N 0.5867(3) 0.3752(3) 0.5552(2) 0.0192(6) Uani 1 d D .
H2 H 0.6609(29) 0.3537(39) 0.5474(24) 0.023 Uiso 1 d D .
C1 C 0.5158(3) 0.3372(3) 0.2997(2) 0.0210(7) Uani 1 d . .
C2 C 0.6393(3) 0.3491(3) 0.3102(2) 0.0220(7) Uani 1 d . .
C3 C 0.7524(3) 0.3370(4) 0.2466(2) 0.0221(7) Uani 1 d . .
H3 H 0.8339(3) 0.3453(4) 0.2552(2) 0.027 Uiso 1 calc R .
C4 C 0.7470(3) 0.3134(3) 0.1718(2) 0.0226(7) Uani 1 d . .
C5 C 0.6246(3) 0.2969(3) 0.1635(2) 0.0226(7) Uani 1 d . .
H5 H 0.6212(3) 0.2782(3) 0.1124(2) 0.027 Uiso 1 calc R .
C6 C 0.5099(3) 0.3060(3) 0.2241(2) 0.0195(7) Uani 1 d . .
C7 C 0.3858(3) 0.2777(4) 0.2104(2) 0.0237(7) Uani 1 d . .
C8 C 0.4056(4) 0.2499(4) 0.1234(2) 0.0299(8) Uani 1 d . .
H8A H 0.3239(12) 0.2348(26) 0.1164(6) 0.045 Uiso 1 calc R .
H8B H 0.4877(15) 0.1667(15) 0.1168(6) 0.045 Uiso 1 calc R .
H8C H 0.4179(26) 0.3304(11) 0.0814(2) 0.045 Uiso 1 calc R .
C9 C 0.3688(4) 0.1490(4) 0.2740(3) 0.0316(8) Uani 1 d . .
H9A H 0.2910(17) 0.1304(17) 0.2642(11) 0.047 Uiso 1 calc R .
H9B H 0.3508(27) 0.1661(11) 0.3303(3) 0.047 Uiso 1 calc R .
H9C H 0.4538(11) 0.0683(7) 0.2681(11) 0.047 Uiso 1 calc R .
C10 C 0.2507(3) 0.4042(4) 0.2173(2) 0.0261(8) Uani 1 d . .
H10A H 0.1727(5) 0.3799(9) 0.2133(15) 0.039 Uiso 1 calc R .
H10B H 0.2579(10) 0.4830(9) 0.1720(9) 0.039 Uiso 1 calc R .
H10C H 0.2358(13) 0.4302(16) 0.2709(7) 0.039 Uiso 1 calc R .
C11 C 0.8641(3) 0.3023(4) 0.0987(2) 0.0254(7) Uani 1 d . .
C12 C 0.9078(4) 0.1622(4) 0.0732(2) 0.0314(8) Uani 1 d . .
H12A H 0.9828(19) 0.1561(12) 0.0261(11) 0.047 Uiso 1 calc R .
H12B H 0.8285(8) 0.1549(12) 0.0570(16) 0.047 Uiso 1 calc R .
H12C H 0.9399(26) 0.0858(4) 0.1202(6) 0.047 Uiso 1 calc R .
C13 C 0.9918(4) 0.3132(4) 0.1195(2) 0.0339(9) Uani 1 d . .
H13A H 1.0652(10) 0.3028(28) 0.0715(6) 0.051 Uiso 1 calc R .
H13B H 1.0245(17) 0.2392(17) 0.1674(10) 0.051 Uiso 1 calc R .
H13C H 0.9674(8) 0.4044(11) 0.1329(16) 0.051 Uiso 1 calc R .
C14 C 0.8135(4) 0.4222(4) 0.0246(2) 0.0337(9) Uani 1 d . .
H14A H 0.8873(10) 0.4139(16) -0.0232(6) 0.051 Uiso 1 calc R .
H14B H 0.7892(26) 0.5118(4) 0.0401(6) 0.051 Uiso 1 calc R .
H14C H 0.7320(17) 0.4170(17) 0.0099(11) 0.051 Uiso 1 calc R .
C21 C 0.4147(3) 0.2993(3) 0.6574(2) 0.0206(7) Uani 1 d . .
C22 C 0.5441(3) 0.3149(3) 0.6385(2) 0.0199(7) Uani 1 d . .
C23 C 0.6280(3) 0.2764(3) 0.6998(2) 0.0206(7) Uani 1 d . .
H23 H 0.7164(3) 0.2859(3) 0.6853(2) 0.025 Uiso 1 calc R .
C24 C 0.5828(3) 0.2246(3) 0.7816(2) 0.0206(7) Uani 1 d . .
C25 C 0.4529(3) 0.2107(3) 0.7995(2) 0.0218(7) Uani 1 d . .
H25 H 0.4219(3) 0.1748(3) 0.8556(2) 0.026 Uiso 1 calc R .
C26 C 0.3657(3) 0.2457(4) 0.7409(2) 0.0209(7) Uani 1 d . .
C27 C 0.2239(3) 0.2258(4) 0.7668(2) 0.0236(7) Uani 1 d . .
C28 C 0.2187(4) 0.1197(4) 0.7234(2) 0.0296(8) Uani 1 d . .
H28A H 0.1258(8) 0.1141(19) 0.7369(13) 0.044 Uiso 1 calc R .
H28B H 0.2865(18) 0.0279(7) 0.7425(12) 0.044 Uiso 1 calc R .
H28C H 0.2405(25) 0.1494(14) 0.6630(3) 0.044 Uiso 1 calc R .
C29 C 0.1965(4) 0.1704(4) 0.8607(2) 0.0332(9) Uani 1 d . .
H29A H 0.1053(12) 0.1607(27) 0.8753(3) 0.050 Uiso 1 calc R .
H29B H 0.1990(27) 0.2358(14) 0.8907(2) 0.050 Uiso 1 calc R .
H29C H 0.2678(16) 0.0792(13) 0.8763(3) 0.050 Uiso 1 calc R .
C30 C 0.1075(3) 0.3663(4) 0.7455(2) 0.0300(8) Uani 1 d . .
H30A H 0.0178(4) 0.3531(6) 0.7628(15) 0.045 Uiso 1 calc R .
H30B H 0.1198(15) 0.4032(13) 0.6853(3) 0.045 Uiso 1 calc R .
H30C H 0.1105(17) 0.4323(9) 0.7748(13) 0.045 Uiso 1 calc R .
C31 C 0.6640(3) 0.1910(4) 0.8532(2) 0.0233(7) Uani 1 d . .
C32 C 0.8082(3) 0.2002(4) 0.8214(2) 0.0272(8) Uani 1 d . .
H32A H 0.8564(10) 0.1799(26) 0.8688(2) 0.041 Uiso 1 calc R .
H32B H 0.7996(4) 0.2944(8) 0.7890(13) 0.041 Uiso 1 calc R .
H32C H 0.8610(9) 0.1323(18) 0.7861(13) 0.041 Uiso 1 calc R .
C33 C 0.5827(4) 0.2974(4) 0.9085(2) 0.0334(9) Uani 1 d . .
H33A H 0.6317(15) 0.2770(17) 0.9555(9) 0.050 Uiso 1 calc R .
H33B H 0.4903(10) 0.2916(19) 0.9295(13) 0.050 Uiso 1 calc R .
H33C H 0.5739(24) 0.3915(5) 0.8760(5) 0.050 Uiso 1 calc R .
C34 C 0.6819(4) 0.0436(4) 0.9048(2) 0.0356(9) Uani 1 d . .
H34A H 0.7318(26) 0.0254(11) 0.9510(10) 0.053 Uiso 1 calc R .
H34B H 0.7347(25) -0.0245(5) 0.8695(5) 0.053 Uiso 1 calc R .
H34C H 0.5907(4) 0.0354(10) 0.9269(14) 0.053 Uiso 1 calc R .
O40 O 0.8892(3) 0.2722(4) 0.4939(3) 0.0759(12) Uani 1 d . .
H40 H 0.9362(7) 0.1916(29) 0.4855(47) 0.114 Uiso 1 calc R .
C41 C 0.9787(7) 0.3377(8) 0.5005(7) 0.140(4) Uani 1 d . .
H41A H 1.0571(43) 0.3231(70) 0.4555(29) 0.210 Uiso 1 calc R .
H41B H 1.0129(64) 0.2973(58) 0.5543(20) 0.210 Uiso 1 calc R .
H41C H 0.9279(23) 0.4379(16) 0.4963(51) 0.210 Uiso 1 calc R .
C51 C 0.3533(15) -0.0196(9) 0.5082(6) 0.093(5) Uani 0.50 d P .
C61 C 0.0485(11) 0.0494(10) 0.3453(6) 0.065(3) Uani 0.60 d P .
O50 O 0.2434(12) -0.0630(12) 0.5270(7) 0.051(3) Uiso 0.30 d P 1
O60 O 0.0374(18) 0.0163(17) 0.4299(11) 0.111(5) Uiso 0.35 d P 1
O50X O 0.2625(18) 0.0928(19) 0.4914(11) 0.060(5) Uiso 0.20 d P 2
O60X O 0.0406(21) 0.1696(21) 0.3772(13) 0.099(6) Uiso 0.25 d P 2
O60Y O 0.0041(18) -0.0405(19) 0.3738(12) 0.144(6) Uiso 0.40 d P 3
C61Y C -0.0767(31) -0.0020(29) 0.4633(18) 0.153(10) Uiso 0.40 d P 3

loop_
_atom_type_symbol
_atom_type_description
_atom_type_scat_dispersion_real
_atom_type_scat_dispersion_imag
_atom_type_scat_source
C C 0.0033 0.0016 'International Tables Vol C Tables 4.2.6.8 and 6.1.1.4'
H H 0.0000 0.0000 'International Tables Vol C Tables 4.2.6.8 and 6.1.1.4'
N N 0.0061 0.0033 'International Tables Vol C Tables 4.2.6.8 and 6.1.1.4'
S S 0.1246 0.1234 'International Tables Vol C Tables 4.2.6.8 and 6.1.1.4'
Fe Fe 0.3463 0.8444 'International Tables Vol C Tables 4.2.6.8 and 6.1.1.4'
O O 0.0106 0.0060 'International Tables Vol C Tables 4.2.6.8 and 6.1.1.4'

loop_
_geom_angle_atom_site_label_1
_geom_angle_atom_site_label_2
_geom_angle_atom_site_label_3
_geom_angle
_geom_angle_site_symmetry_1
_geom_angle_site_symmetry_3
_geom_angle_publ_flag
N1 Fe1 N2 92.39(12) . . ?
N1 Fe1 N2 100.90(13) . 2_666 ?
N2 Fe1 N2 96.67(11) . 2_666 ?
N1 Fe1 S1 84.83(9) . . ?
N2 Fe1 S1 158.51(9) . . ?
N2 Fe1 S1 104.79(8) 2_666 . ?
N1 Fe1 S2 153.61(10) . . ?
N2 Fe1 S2 85.74(9) . . ?
N2 Fe1 S2 105.46(9) 2_666 . ?
S1 Fe1 S2 87.39(4) . . ?
N1 Fe1 Fe1 100.24(9) . 2_666 ?
N2 Fe1 Fe1 50.83(9) . 2_666 ?
N2 Fe1 Fe1 45.83(7) 2_666 2_666 ?
S1 Fe1 Fe1 150.60(4) . 2_666 ?
S2 Fe1 Fe1 98.89(4) . 2_666 ?
C1 S1 Fe1 101.47(11) . . ?
C21 S2 Fe1 101.12(11) . . ?
C2 N1 Fe1 121.8(2) . . ?
C22 N2 Fe1 120.0(2) . . ?
C22 N2 Fe1 113.5(2) . 2_666 ?
Fe1 N2 Fe1 83.33(11) . 2_666 ?
C2 C1 C6 119.1(3) . . ?
C2 C1 S1 114.6(2) . . ?
C6 C1 S1 126.4(2) . . ?
N1 C2 C3 122.3(3) . . ?
N1 C2 C1 116.4(3) . . ?
C3 C2 C1 121.3(3) . . ?
C4 C3 C2 120.8(3) . . ?
C3 C4 C5 117.1(3) . . ?
C3 C4 C11 124.1(3) . . ?
C5 C4 C11 118.7(3) . . ?
C6 C5 C4 125.0(3) . . ?
C5 C6 C1 116.6(3) . . ?
C5 C6 C7 120.6(3) . . ?
C1 C6 C7 122.7(3) . . ?
C8 C7 C9 107.8(3) . . ?
C8 C7 C6 111.7(3) . . ?
C9 C7 C6 109.9(3) . . ?
C8 C7 C10 106.0(3) . . ?
C9 C7 C10 109.8(3) . . ?
C6 C7 C10 111.6(3) . . ?
C4 C11 C13 112.2(3) . . ?
C4 C11 C12 110.1(3) . . ?
C13 C11 C12 108.1(3) . . ?
C4 C11 C14 109.0(3) . . ?
C13 C11 C14 108.0(3) . . ?
C12 C11 C14 109.4(3) . . ?
C22 C21 C26 119.7(3) . . ?
C22 C21 S2 114.3(3) . . ?
C26 C21 S2 126.0(2) . . ?
C23 C22 C21 121.3(3) . . ?
C23 C22 N2 120.6(3) . . ?
C21 C22 N2 118.1(3) . . ?
C24 C23 C22 120.3(3) . . ?
C23 C24 C25 117.6(3) . . ?
C23 C24 C31 123.2(3) . . ?
C25 C24 C31 119.1(3) . . ?
C26 C25 C24 124.6(3) . . ?
C25 C26 C21 116.5(3) . . ?
C25 C26 C27 120.7(3) . . ?
C21 C26 C27 122.8(3) . . ?
C28 C27 C29 107.1(3) . . ?
C28 C27 C30 110.3(3) . . ?
C29 C27 C30 107.3(3) . . ?
C28 C27 C26 110.6(3) . . ?
C29 C27 C26 111.5(3) . . ?
C30 C27 C26 109.9(3) . . ?
C32 C31 C34 107.8(3) . . ?
C32 C31 C33 109.0(3) . . ?
C34 C31 C33 109.5(3) . . ?
C32 C31 C24 111.7(3) . . ?
C34 C31 C24 111.0(3) . . ?
C33 C31 C24 107.8(3) . . ?
C61 O60Y C61Y 101.3(17) . . ?

loop_
_geom_bond_atom_site_label_1
_geom_bond_atom_site_label_2
_geom_bond_distance
_geom_bond_site_symmetry_2
_geom_bond_publ_flag
Fe1 N1 1.919(3) . ?
Fe1 N2 1.924(3) . ?
Fe1 N2 2.080(3) 2_666 ?
Fe1 S1 2.1956(9) . ?
Fe1 S2 2.2089(11) . ?
Fe1 Fe1 2.6644(10) 2_666 ?
S1 C1 1.742(3) . ?
S2 C21 1.765(3) . ?
N1 C2 1.386(4) . ?
N2 C22 1.422(4) . ?
N2 Fe1 2.080(3) 2_666 ?
C1 C2 1.420(4) . ?
C1 C6 1.429(5) . ?
C2 C3 1.400(5) . ?
C3 C4 1.374(5) . ?
C4 C5 1.421(4) . ?
C4 C11 1.525(5) . ?
C5 C6 1.383(5) . ?
C6 C7 1.540(4) . ?
C7 C8 1.530(5) . ?
C7 C9 1.532(5) . ?
C7 C10 1.542(5) . ?
C11 C13 1.531(5) . ?
C11 C12 1.533(5) . ?
C11 C14 1.541(5) . ?
C21 C22 1.398(4) . ?
C21 C26 1.423(5) . ?
C22 C23 1.397(4) . ?
C23 C24 1.384(5) . ?
C24 C25 1.397(4) . ?
C24 C31 1.532(4) . ?
C25 C26 1.391(4) . ?
C26 C27 1.546(4) . ?
C27 C28 1.532(5) . ?
C27 C29 1.532(5) . ?
C27 C30 1.536(5) . ?
C31 C32 1.529(5) . ?
C31 C34 1.531(5) . ?
C31 C33 1.532(5) . ?
O40 C41 1.419(7) . ?
C51 O50X 1.22(2) . ?
C51 O50 1.36(2) . ?
C61 O60Y 1.17(2) . ?
C61 O60 1.36(2) . ?
C61 O60X 1.49(2) . ?
O60Y C61Y 1.63(3) . ?
